data_7039228
loop_
_publ_author_name
'Patchett, Ruth'
'Chaplin, Adrian B.'

_publ_section_title
;
 Coordination chemistry of a calix[4]arene-based NHC ligand: dinuclear
 complexes and comparison to I(i)Pr2Me2.
;
_journal_issue 21
_journal_name_full 'Dalton transactions (Cambridge, England : 2003)'
_journal_page_first 8945
_journal_page_last 8955
_journal_paper_doi 10.1039/c6dt01001f
_journal_volume 45
_journal_year 2016
_chemical_formula_moiety 'C64 H80 I2 N4 O4 Rh2'
_chemical_formula_sum 'C64 H80 I2 N4 O4 Rh2'
_chemical_formula_weight 1428.94
_chemical_melting_point ?
_space_group_crystal_system monoclinic
_space_group_IT_number 14
_space_group_name_Hall '-P 2yn'
_space_group_name_H-M_alt 'P 1 21/n 1'
_symmetry_space_group_name_Hall '-P 2yn'
_symmetry_space_group_name_H-M 'P 1 21/n 1'
_atom_sites_solution_hydrogens geom
_atom_sites_solution_primary direct
_atom_sites_solution_secondary difmap
_audit_creation_date 2015-07-27
_audit_creation_method
;
Olex2 1.2
(compiled 2015.01.26 svn.r3151 for OlexSys, GUI svn.r4998)
;
_audit_update_record
;
2016-01-21 deposited with the CCDC.
2016-05-03 downloaded from the CCDC.
;
_cell_angle_alpha 90
_cell_angle_beta 99.4834(11)
_cell_angle_gamma 90
_cell_formula_units_Z 4
_cell_length_a 13.07898(15)
_cell_length_b 27.7640(3)
_cell_length_c 17.30754(19)
_cell_measurement_reflns_used 29712
_cell_measurement_temperature 200(2)
_cell_measurement_theta_max 33.2730
_cell_measurement_theta_min 2.5750
_cell_volume 6198.91(12)
_computing_cell_refinement
;
CrysAlisPro, Agilent Technologies,
Version 1.171.37.33 (release 27-03-2014 CrysAlis171 .NET)
(compiled Mar 27 2014,17:12:48)
;
_computing_data_collection
;
CrysAlisPro, Agilent Technologies,
Version 1.171.37.33 (release 27-03-2014 CrysAlis171 .NET)
(compiled Mar 27 2014,17:12:48)
;
_computing_data_reduction
;
CrysAlisPro, Agilent Technologies,
Version 1.171.37.33 (release 27-03-2014 CrysAlis171 .NET)
(compiled Mar 27 2014,17:12:48)
;
_computing_molecular_graphics 'Olex2 (Dolomanov et al., 2009)'
_computing_publication_material 'Olex2 (Dolomanov et al., 2009)'
_computing_structure_refinement 'ShelXL (Sheldrick, 2008)'
_computing_structure_solution 'ShelXS (Sheldrick, 2008)'
_diffrn_ambient_temperature 200(2)
_diffrn_detector 'CCD plate'
_diffrn_detector_area_resol_mean 10.2833
_diffrn_detector_type Ruby
_diffrn_measured_fraction_theta_full 0.999
_diffrn_measured_fraction_theta_max 0.999
_diffrn_measurement_details
;
  1 omega   35.00  113.00   1.0000   11.0000
omega____ theta____ kappa____ phi______ frames
    -       23.1653  178.0000 -120.0000 78

  2 omega   35.00  113.00   1.0000   11.0000
omega____ theta____ kappa____ phi______ frames
    -       23.1653  178.0000  -30.0000 78

  3 omega  -10.00  102.00   1.0000   11.0000
omega____ theta____ kappa____ phi______ frames
    -       23.1653   77.0000    0.0000 112

  4 omega -114.00  -57.00   1.0000   11.0000
omega____ theta____ kappa____ phi______ frames
    -      -24.2590 -178.0000 -120.0000 57

  5 omega  -51.00   52.00   1.0000   11.0000
omega____ theta____ kappa____ phi______ frames
    -      -24.2590   38.0000  150.0000 103

  6 omega   -3.00   33.00   1.0000   11.0000
omega____ theta____ kappa____ phi______ frames
    -       23.1653   38.0000  -90.0000 36

  7 omega  -10.00  102.00   1.0000   11.0000
omega____ theta____ kappa____ phi______ frames
    -       23.1653   77.0000  150.0000 112
;
_diffrn_measurement_device 'four-circle diffractometer'
_diffrn_measurement_device_type 'Oxford Diffraction: Xcalibur, Ruby, Gemini'
_diffrn_measurement_method '\w scans'
_diffrn_orient_matrix_UB_11 -0.0236160000
_diffrn_orient_matrix_UB_12 0.0102406000
_diffrn_orient_matrix_UB_13 -0.0361086000
_diffrn_orient_matrix_UB_21 -0.0103845000
_diffrn_orient_matrix_UB_22 -0.0234063000
_diffrn_orient_matrix_UB_23 -0.0157770000
_diffrn_orient_matrix_UB_31 -0.0485435000
_diffrn_orient_matrix_UB_32 0.0000219000
_diffrn_orient_matrix_UB_33 0.0131944000
_diffrn_radiation_monochromator graphite
_diffrn_radiation_probe x-ray
_diffrn_radiation_type MoK\a
_diffrn_radiation_wavelength 0.71073
_diffrn_reflns_av_R_equivalents 0.0376
_diffrn_reflns_av_unetI/netI 0.0246
_diffrn_reflns_Laue_measured_fraction_full 0.999
_diffrn_reflns_Laue_measured_fraction_max 0.999
_diffrn_reflns_limit_h_max 16
_diffrn_reflns_limit_h_min -16
_diffrn_reflns_limit_k_max 34
_diffrn_reflns_limit_k_min -34
_diffrn_reflns_limit_l_max 21
_diffrn_reflns_limit_l_min -21
_diffrn_reflns_number 75467
_diffrn_reflns_point_group_measured_fraction_full 0.999
_diffrn_reflns_point_group_measured_fraction_max 0.999
_diffrn_reflns_theta_full 26.372
_diffrn_reflns_theta_max 26.372
_diffrn_reflns_theta_min 2.935
_diffrn_source 'Enhance (Mo) X-ray Source'
_exptl_absorpt_coefficient_mu 1.577
_exptl_absorpt_correction_T_max 1.00000
_exptl_absorpt_correction_T_min 0.82366
_exptl_absorpt_correction_type multi-scan
_exptl_absorpt_process_details
;
CrysAlisPro, Agilent Technologies,
Version 1.171.37.33 (release 27-03-2014 CrysAlis171 .NET)
(compiled Mar 27 2014,17:12:48)
Empirical absorption correction using spherical harmonics,
 implemented in SCALE3 ABSPACK scaling algorithm.
;
_exptl_crystal_colour yellow
_exptl_crystal_colour_primary yellow
_exptl_crystal_density_diffrn 1.531
_exptl_crystal_density_meas ?
_exptl_crystal_description block
_exptl_crystal_F_000 2880
_exptl_crystal_size_max 0.4
_exptl_crystal_size_mid 0.35
_exptl_crystal_size_min 0.12
_refine_diff_density_max 1.053
_refine_diff_density_min -1.033
_refine_diff_density_rms 0.238
_refine_ls_extinction_method none
_refine_ls_goodness_of_fit_ref 1.165
_refine_ls_hydrogen_treatment constr
_refine_ls_matrix_type full
_refine_ls_number_parameters 713
_refine_ls_number_reflns 12663
_refine_ls_number_restraints 262
_refine_ls_restrained_S_all 1.171
_refine_ls_R_factor_all 0.0420
_refine_ls_R_factor_gt 0.0304
_refine_ls_shift/su_max 0.003
_refine_ls_shift/su_mean 0.000
_refine_ls_structure_factor_coef Fsqd
_refine_ls_weighting_details 'w=1/[\s^2^(Fo^2^)+(0.0503P)^2^+0.3162P] where P=(Fo^2^+2Fc^2^)/3'
_refine_ls_weighting_scheme calc
_refine_ls_wR_factor_gt 0.0865
_refine_ls_wR_factor_ref 0.0943
_reflns_Friedel_coverage 0.000
_reflns_number_gt 10426
_reflns_number_total 12663
_reflns_threshold_expression 'I > 2\s(I)'
_cod_data_source_file c6dt01001f2.cif
_cod_data_source_block 0123abc14
_cod_depositor_comments
;
The following automatic conversions were performed:

'_chemical_melting_point' value 'not measured' was changed to '?' -
the value is undefined or not given.

'_exptl_crystal_density_meas' value 'not measured' was changed to '?'
- the value is perceived as not measured.

Automatic conversion script
Id: cif_fix_values 4268 2015-11-12 08:31:59Z antanas 

 Adding full bibliography for 7039227--7039236.cif.
;
_cod_original_cell_volume 6198.92(12)
_cod_database_code 7039228
_shelx_space_group_comment
;
The symmetry employed for this shelxl refinement is uniquely defined
by the following loop, which should always be used as a source of
symmetry information in preference to the above space-group names.
They are only intended as comments.
;
_olex2_refinement_description
;
1. Fixed Uiso
 At 1.2 times of:
  All C(H) groups, All C(H,H) groups
 At 1.5 times of:
  All C(H,H,H) groups
2. Restrained distances
 O61-C62A \\sim O61-C62 \\sim O69-C70 \\sim O69-C70A
 with sigma of 0.01
 C71-C70 \\sim C71A-C70A \\sim C72-C71 \\sim C72A-C71A \\sim C63-C62 \\sim
C63A-C62A \\sim C64-C63 ~
 C64A-C63A
 with sigma of 0.01
3. Uiso/Uaniso restraints and constraints
O61 \\sim C62A \\sim C63A \\sim C64A \\sim C62 \\sim C64 \\sim C63 \\sim O69
\\sim C70A \\sim C71A \\sim C72A \\sim C70 \\sim C71 \\sim C72: within 1.7A
with sigma of 0.007 and sigma for terminal atoms of 0.014
Uanis(O61) \\sim Ueq, Uanis(C62A) \\sim Ueq, Uanis(C63A) \\sim Ueq, Uanis(C64A)
\\sim Ueq, Uanis(C62) \\sim Ueq, Uanis(C64) \\sim Ueq, Uanis(C63) \\sim Ueq,
Uanis(O69) \\sim Ueq, Uanis(C70A) \\sim Ueq, Uanis(C71A) \\sim Ueq, Uanis(C72A)
\\sim Ueq, Uanis(C70) \\sim Ueq, Uanis(C71) \\sim Ueq, Uanis(C72) \\sim Ueq:
with sigma of 0.007 and sigma for terminal atoms of 0.014
Uanis(C62A) = Uanis(C62)
Uanis(C63) = Uanis(C63A)
Uanis(C70) = Uanis(C70A)
Uanis(C71) = Uanis(C71A)
Uanis(C64) = Uanis(C64A)
Uanis(C72) = Uanis(C72A)
4. Others
 Sof(C70A)=Sof(H70C)=Sof(H70D)=Sof(C71A)=Sof(H71C)=Sof(H71D)=Sof(C72A)=
 Sof(H72D)=Sof(H72E)=Sof(H72F)=1-FVAR(1)
 Sof(C70)=Sof(H70A)=Sof(H70B)=Sof(C71)=Sof(H71A)=Sof(H71B)=Sof(C72)=Sof(H72A)=
 Sof(H72B)=Sof(H72C)=FVAR(1)
 Sof(C62A)=Sof(H62C)=Sof(H62D)=Sof(C63A)=Sof(H63C)=Sof(H63D)=Sof(C64A)=
 Sof(H64D)=Sof(H64E)=Sof(H64F)=1-FVAR(2)
 Sof(C62)=Sof(H62A)=Sof(H62B)=Sof(C63)=Sof(H63A)=Sof(H63B)=Sof(C64)=Sof(H64A)=
 Sof(H64B)=Sof(H64C)=FVAR(2)
5.a Ternary CH refined with riding coordinates:
 C5(H5), C6(H6), C9(H9), C10(H10), C13(H13), C14(H14), C17(H17), C18(H18)
5.b Secondary CH2 refined with riding coordinates:
 C7(H7A,H7B), C8(H8A,H8B), C11(H11A,H11B), C12(H12A,H12B), C15(H15A,H15B),
 C16(H16A,H16B), C19(H19A,H19B), C20(H20A,H20B), C39(H39A,H39B), C46(H46A,H46B),
  C53(H53A,H53B), C60(H60A,H60B), C62(H62A,H62B), C62A(H62C,H62D), C63(H63A,
 H63B), C63A(H63C,H63D), C66(H66A,H66B), C67(H67A,H67B), C70(H70A,H70B),
 C70A(H70C,H70D), C71(H71A,H71B), C71A(H71C,H71D), C74(H74A,H74B), C75(H75A,
 H75B)
5.c Aromatic/amide H refined with riding coordinates:
 C23(H23), C24(H24), C29(H29), C30(H30), C34(H34), C38(H38), C40(H40),
 C41(H41), C45(H45), C48(H48), C52(H52), C54(H54), C55(H55), C59(H59)
5.d Idealised Me refined as rotating group:
 C26(H26A,H26B,H26C), C32(H32A,H32B,H32C), C64(H64A,H64B,H64C), C64A(H64D,H64E,
 H64F), C68(H68A,H68B,H68C), C72(H72A,H72B,H72C), C72A(H72D,H72E,H72F),
 C76(H76A,H76B,H76C)
;
_shelx_shelxl_version_number 2014/7
_olex2_submission_special_instructions 'No special instructions were received'

loop_
_space_group_symop_operation_xyz
'x, y, z'
'-x+1/2, y+1/2, -z+1/2'
'-x, -y, -z'
'x-1/2, -y-1/2, z-1/2'

loop_
_atom_site_label
_atom_site_type_symbol
_atom_site_fract_x
_atom_site_fract_y
_atom_site_fract_z
_atom_site_U_iso_or_equiv
_atom_site_adp_type
_atom_site_occupancy
_atom_site_site_symmetry_order
_atom_site_calc_flag
_atom_site_refinement_flags_posn
_atom_site_refinement_flags_adp
_atom_site_refinement_flags_occupancy
_atom_site_disorder_assembly
_atom_site_disorder_group
I3 I 0.47592(2) 0.57701(2) 0.33793(2) 0.04359(8) Uani 1 1 d . . . . .
I4 I -0.01063(2) 0.58166(2) 0.59161(2) 0.04058(7) Uani 1 1 d . . . . .
Rh1 Rh 0.30403(2) 0.59479(2) 0.23323(2) 0.02469(7) Uani 1 1 d . . . . .
Rh2 Rh 0.16298(2) 0.58633(2) 0.69934(2) 0.03059(7) Uani 1 1 d . . . . .
O61 O 0.17797(17) 0.82186(7) 0.30217(12) 0.0343(5) Uani 1 1 d D U . . .
O65 O 0.36517(16) 0.80314(7) 0.45217(12) 0.0336(5) Uani 1 1 d . . . . .
O69 O 0.31272(16) 0.81067(7) 0.64135(12) 0.0338(5) Uani 1 1 d D U . . .
O73 O 0.12630(15) 0.80600(7) 0.49643(12) 0.0314(5) Uani 1 1 d . . . . .
N22 N 0.17257(18) 0.62404(8) 0.35955(13) 0.0249(5) Uani 1 1 d . . . . .
N25 N 0.1841(2) 0.54780(8) 0.34593(15) 0.0318(6) Uani 1 1 d . . . . .
N28 N 0.29982(18) 0.61360(9) 0.57579(14) 0.0284(5) Uani 1 1 d . . . . .
N31 N 0.2751(2) 0.53762(9) 0.58202(16) 0.0369(6) Uani 1 1 d . . . . .
C5 C 0.3816(3) 0.56742(13) 0.13973(19) 0.0403(8) Uani 1 1 d . . . . .
H5 H 0.4477 0.5498 0.1587 0.048 Uiso 1 1 calc R . . . .
C6 C 0.3917(3) 0.61678(12) 0.13986(19) 0.0382(8) Uani 1 1 d . . . . .
H6 H 0.4634 0.6288 0.1592 0.046 Uiso 1 1 calc R . . . .
C7 C 0.3271(3) 0.64903(13) 0.0799(2) 0.0438(8) Uani 1 1 d . . . . .
H7A H 0.3055 0.6306 0.0309 0.053 Uiso 1 1 calc R . . . .
H7B H 0.3700 0.6765 0.0677 0.053 Uiso 1 1 calc R . . . .
C8 C 0.2303(3) 0.66840(12) 0.10899(19) 0.0383(8) Uani 1 1 d . . . . .
H8A H 0.2483 0.6988 0.1381 0.046 Uiso 1 1 calc R . . . .
H8B H 0.1767 0.6759 0.0632 0.046 Uiso 1 1 calc R . . . .
C9 C 0.1857(2) 0.63356(11) 0.16133(17) 0.0298(6) Uani 1 1 d . . . . .
H9 H 0.1341 0.6485 0.1908 0.036 Uiso 1 1 calc R . . . .
C10 C 0.1699(3) 0.58430(11) 0.14725(19) 0.0335(7) Uani 1 1 d . . . . .
H10 H 0.1092 0.5707 0.1683 0.040 Uiso 1 1 calc R . . . .
C11 C 0.1935(3) 0.55893(13) 0.0747(2) 0.0448(8) Uani 1 1 d . . . . .
H11A H 0.1846 0.5820 0.0305 0.054 Uiso 1 1 calc R . . . .
H11B H 0.1432 0.5324 0.0610 0.054 Uiso 1 1 calc R . . . .
C12 C 0.3030(3) 0.53843(13) 0.0855(2) 0.0497(9) Uani 1 1 d . . . . .
H12A H 0.3018 0.5053 0.1064 0.060 Uiso 1 1 calc R . . . .
H12B H 0.3253 0.5364 0.0337 0.060 Uiso 1 1 calc R . . . .
C13 C 0.0776(3) 0.56316(14) 0.7920(2) 0.0506(10) Uani 1 1 d . . . . .
H13 H 0.0075 0.5493 0.7725 0.061 Uiso 1 1 calc R . . . .
C14 C 0.0808(3) 0.61268(13) 0.7936(2) 0.0429(8) Uani 1 1 d . . . . .
H14 H 0.0128 0.6286 0.7743 0.051 Uiso 1 1 calc R . . . .
C15 C 0.1521(3) 0.64137(14) 0.8537(2) 0.0484(9) Uani 1 1 d . . . . .
H15A H 0.1660 0.6227 0.9030 0.058 Uiso 1 1 calc R . . . .
H15B H 0.1167 0.6716 0.8645 0.058 Uiso 1 1 calc R . . . .
C16 C 0.2540(3) 0.65377(14) 0.8284(2) 0.0525(10) Uani 1 1 d . . . . .
H16A H 0.3077 0.6571 0.8755 0.063 Uiso 1 1 calc R . . . .
H16B H 0.2471 0.6853 0.8014 0.063 Uiso 1 1 calc R . . . .
C17 C 0.2897(3) 0.61668(13) 0.77427(19) 0.0406(8) Uani 1 1 d . . . . .
H17 H 0.3455 0.6287 0.7461 0.049 Uiso 1 1 calc R . . . .
C18 C 0.2913(3) 0.56677(14) 0.7845(2) 0.0499(9) Uani 1 1 d . . . . .
H18 H 0.3480 0.5500 0.7629 0.060 Uiso 1 1 calc R . . . .
C19 C 0.2608(4) 0.54265(17) 0.8563(2) 0.0735(14) Uani 1 1 d . . . . .
H19A H 0.3014 0.5126 0.8674 0.088 Uiso 1 1 calc R . . . .
H19B H 0.2791 0.5642 0.9020 0.088 Uiso 1 1 calc R . . . .
C20 C 0.1477(4) 0.53085(15) 0.8468(2) 0.0687(13) Uani 1 1 d . . . . .
H20A H 0.1261 0.5322 0.8989 0.082 Uiso 1 1 calc R . . . .
H20B H 0.1377 0.4973 0.8276 0.082 Uiso 1 1 calc R . . . .
C21 C 0.2168(2) 0.58990(10) 0.31906(17) 0.0250(6) Uani 1 1 d . . . . .
C23 C 0.1147(2) 0.60296(11) 0.41101(18) 0.0329(7) Uani 1 1 d . . . . .
H23 H 0.0769 0.6192 0.4456 0.039 Uiso 1 1 calc R . . . .
C24 C 0.1228(2) 0.55535(11) 0.40222(19) 0.0358(7) Uani 1 1 d . . . . .
H24 H 0.0919 0.5312 0.4297 0.043 Uiso 1 1 calc R . . . .
C26 C 0.2148(3) 0.50047(11) 0.3211(2) 0.0467(9) Uani 1 1 d . . . . .
H26A H 0.1915 0.4967 0.2646 0.070 Uiso 1 1 calc GR . . . .
H26B H 0.1832 0.4754 0.3493 0.070 Uiso 1 1 calc GR . . . .
H26C H 0.2905 0.4975 0.3326 0.070 Uiso 1 1 calc GR . . . .
C27 C 0.2494(2) 0.57976(10) 0.61308(18) 0.0299(7) Uani 1 1 d . . . . .
C29 C 0.3551(3) 0.59208(12) 0.5230(2) 0.0374(8) Uani 1 1 d . . . . .
H29 H 0.3962 0.6080 0.4903 0.045 Uiso 1 1 calc R . . . .
C30 C 0.3392(3) 0.54471(12) 0.5271(2) 0.0434(8) Uani 1 1 d . . . . .
H30 H 0.3669 0.5204 0.4978 0.052 Uiso 1 1 calc R . . . .
C32 C 0.2367(3) 0.49044(12) 0.6019(2) 0.0522(10) Uani 1 1 d . . . . .
H32A H 0.2954 0.4690 0.6196 0.078 Uiso 1 1 calc GR . . . .
H32B H 0.1935 0.4766 0.5556 0.078 Uiso 1 1 calc GR . . . .
H32C H 0.1952 0.4941 0.6438 0.078 Uiso 1 1 calc GR . . . .
C33 C 0.1773(2) 0.67491(9) 0.34717(15) 0.0231(6) Uani 1 1 d . . . . .
C34 C 0.2655(2) 0.69644(10) 0.32824(15) 0.0248(6) Uani 1 1 d . . . . .
H34 H 0.3256 0.6776 0.3260 0.030 Uiso 1 1 calc R . . . .
C35 C 0.2660(2) 0.74560(10) 0.31246(16) 0.0266(6) Uani 1 1 d . . . . .
C36 C 0.1774(2) 0.77257(10) 0.31665(16) 0.0270(6) Uani 1 1 d . . . . .
C37 C 0.0908(2) 0.75186(10) 0.34034(16) 0.0263(6) Uani 1 1 d . . . . .
C38 C 0.0915(2) 0.70261(10) 0.35418(16) 0.0248(6) Uani 1 1 d . . . . .
H38 H 0.0321 0.6877 0.3687 0.030 Uiso 1 1 calc R . . . .
C39 C 0.3665(2) 0.76848(11) 0.29753(17) 0.0327(7) Uani 1 1 d . . . . .
H39A H 0.3848 0.7558 0.2481 0.039 Uiso 1 1 calc R . . . .
H39B H 0.3574 0.8038 0.2921 0.039 Uiso 1 1 calc R . . . .
C40 C 0.6024(3) 0.71081(13) 0.4192(2) 0.0433(8) Uani 1 1 d . . . . .
H40 H 0.6580 0.6903 0.4116 0.052 Uiso 1 1 calc R . . . .
C41 C 0.5925(2) 0.72569(12) 0.4939(2) 0.0396(8) Uani 1 1 d . . . . .
H41 H 0.6403 0.7145 0.5376 0.048 Uiso 1 1 calc R . . . .
C42 C 0.5132(2) 0.75688(11) 0.50584(18) 0.0309(7) Uani 1 1 d . . . . .
C43 C 0.4464(2) 0.77369(10) 0.44048(18) 0.0291(6) Uani 1 1 d . . . . .
C44 C 0.4524(2) 0.75741(11) 0.36466(18) 0.0309(7) Uani 1 1 d . . . . .
C45 C 0.5316(2) 0.72582(12) 0.3559(2) 0.0388(8) Uani 1 1 d . . . . .
H45 H 0.5373 0.7143 0.3051 0.047 Uiso 1 1 calc R . . . .
C46 C 0.4905(2) 0.76745(11) 0.58742(18) 0.0314(7) Uani 1 1 d . . . . .
H46A H 0.4788 0.8024 0.5930 0.038 Uiso 1 1 calc R . . . .
H46B H 0.5506 0.7579 0.6270 0.038 Uiso 1 1 calc R . . . .
C47 C 0.3008(2) 0.66443(10) 0.59072(16) 0.0254(6) Uani 1 1 d . . . . .
C48 C 0.2145(2) 0.68769(10) 0.60958(16) 0.0277(6) Uani 1 1 d . . . . .
H48 H 0.1523 0.6702 0.6104 0.033 Uiso 1 1 calc R . . . .
C49 C 0.2184(2) 0.73635(10) 0.62729(16) 0.0263(6) Uani 1 1 d . . . . .
C50 C 0.3095(2) 0.76183(10) 0.62405(16) 0.0274(6) Uani 1 1 d . . . . .
C51 C 0.3947(2) 0.73966(10) 0.60090(16) 0.0272(6) Uani 1 1 d . . . . .
C52 C 0.3896(2) 0.69058(10) 0.58555(16) 0.0277(6) Uani 1 1 d . . . . .
H52 H 0.4480 0.6747 0.5712 0.033 Uiso 1 1 calc R . . . .
C53 C 0.1201(2) 0.76091(11) 0.64346(17) 0.0319(7) Uani 1 1 d . . . . .
H53A H 0.0984 0.7463 0.6904 0.038 Uiso 1 1 calc R . . . .
H53B H 0.1343 0.7955 0.6544 0.038 Uiso 1 1 calc R . . . .
C54 C -0.1235(2) 0.71747(12) 0.5121(2) 0.0414(8) Uani 1 1 d . . . . .
H54 H -0.1819 0.6978 0.5158 0.050 Uiso 1 1 calc R . . . .
C55 C -0.1124(2) 0.73755(11) 0.4415(2) 0.0370(7) Uani 1 1 d . . . . .
H55 H -0.1632 0.7314 0.3966 0.044 Uiso 1 1 calc R . . . .
C56 C -0.0277(2) 0.76684(10) 0.43457(18) 0.0304(7) Uani 1 1 d . . . . .
C57 C 0.0415(2) 0.77740(10) 0.50258(18) 0.0276(6) Uani 1 1 d . . . . .
C58 C 0.0339(2) 0.75596(11) 0.57467(18) 0.0301(7) Uani 1 1 d . . . . .
C59 C -0.0502(2) 0.72577(11) 0.5778(2) 0.0366(7) Uani 1 1 d . . . . .
H59 H -0.0573 0.7106 0.6259 0.044 Uiso 1 1 calc R . . . .
C60 C -0.0027(2) 0.78118(11) 0.35541(18) 0.0329(7) Uani 1 1 d . . . . .
H60A H 0.0132 0.8160 0.3549 0.039 Uiso 1 1 calc R . . . .
H60B H -0.0629 0.7747 0.3140 0.039 Uiso 1 1 calc R . . . .
C62 C 0.1517(4) 0.83200(18) 0.2190(3) 0.0461(11) Uani 0.767(6) 1 d D U P A 1
H62A H 0.0805 0.8205 0.1993 0.055 Uiso 0.767(6) 1 calc R . P A 1
H62B H 0.1999 0.8145 0.1904 0.055 Uiso 0.767(6) 1 calc R . P A 1
C62A C 0.1165(14) 0.8395(5) 0.2317(8) 0.0461(11) Uani 0.233(6) 1 d D U P A 2
H62C H 0.0428 0.8306 0.2295 0.055 Uiso 0.233(6) 1 calc R . P A 2
H62D H 0.1413 0.8262 0.1850 0.055 Uiso 0.233(6) 1 calc R . P A 2
C63 C 0.1581(4) 0.88491(17) 0.2033(4) 0.0557(12) Uani 0.767(6) 1 d D U P A 1
H63A H 0.2274 0.8968 0.2274 0.067 Uiso 0.767(6) 1 calc R . P A 1
H63B H 0.1505 0.8902 0.1461 0.067 Uiso 0.767(6) 1 calc R . P A 1
C63A C 0.1297(18) 0.8928(6) 0.2354(11) 0.0557(12) Uani 0.233(6) 1 d D U P A 2
H63C H 0.1041 0.9055 0.2821 0.067 Uiso 0.233(6) 1 calc R . P A 2
H63D H 0.2042 0.9010 0.2401 0.067 Uiso 0.233(6) 1 calc R . P A 2
C64 C 0.0773(6) 0.9133(2) 0.2346(4) 0.0790(17) Uani 0.767(6) 1 d D U P A 1
H64A H 0.0088 0.8997 0.2150 0.118 Uiso 0.767(6) 1 calc GR . P A 1
H64B H 0.0796 0.9469 0.2173 0.118 Uiso 0.767(6) 1 calc GR . P A 1
H64C H 0.0903 0.9120 0.2919 0.118 Uiso 0.767(6) 1 calc GR . P A 1
C64A C 0.0712(17) 0.9154(7) 0.1636(12) 0.0790(17) Uani 0.233(6) 1 d D U P A 2
H64D H 0.1031 0.9063 0.1183 0.118 Uiso 0.233(6) 1 calc GR . P A 2
H64E H 0.0728 0.9505 0.1694 0.118 Uiso 0.233(6) 1 calc GR . P A 2
H64F H -0.0008 0.9042 0.1557 0.118 Uiso 0.233(6) 1 calc GR . P A 2
C66 C 0.3715(3) 0.85287(13) 0.4322(2) 0.0527(9) Uani 1 1 d . . . . .
H66A H 0.3005 0.8655 0.4153 0.063 Uiso 1 1 calc R . . . .
H66B H 0.4092 0.8558 0.3873 0.063 Uiso 1 1 calc R . . . .
C67 C 0.4238(3) 0.88222(14) 0.4969(3) 0.0589(10) Uani 1 1 d . . . . .
H67A H 0.4982 0.8737 0.5081 0.071 Uiso 1 1 calc R . . . .
H67B H 0.3932 0.8759 0.5446 0.071 Uiso 1 1 calc R . . . .
C68 C 0.4116(4) 0.93639(14) 0.4749(3) 0.0772(14) Uani 1 1 d . . . . .
H68A H 0.4375 0.9421 0.4257 0.116 Uiso 1 1 calc GR . . . .
H68B H 0.4513 0.9559 0.5166 0.116 Uiso 1 1 calc GR . . . .
H68C H 0.3382 0.9454 0.4685 0.116 Uiso 1 1 calc GR . . . .
C70 C 0.3644(5) 0.8218(2) 0.7185(3) 0.0522(12) Uani 0.704(7) 1 d D U P B 1
H70A H 0.4367 0.8099 0.7257 0.063 Uiso 0.704(7) 1 calc R . P B 1
H70B H 0.3286 0.8060 0.7577 0.063 Uiso 0.704(7) 1 calc R . P B 1
C70A C 0.3322(14) 0.8172(5) 0.7255(5) 0.0522(12) Uani 0.296(7) 1 d D U P B 2
H70C H 0.4018 0.8041 0.7460 0.063 Uiso 0.296(7) 1 calc R . P B 2
H70D H 0.2811 0.7977 0.7483 0.063 Uiso 0.296(7) 1 calc R . P B 2
C71 C 0.3640(5) 0.8750(2) 0.7298(4) 0.0633(13) Uani 0.704(7) 1 d D U P B 1
H71A H 0.4091 0.8827 0.7800 0.076 Uiso 0.704(7) 1 calc R . P B 1
H71B H 0.3951 0.8902 0.6874 0.076 Uiso 0.704(7) 1 calc R . P B 1
C71A C 0.3272(14) 0.8677(5) 0.7541(10) 0.0633(13) Uani 0.296(7) 1 d D U P B 2
H71C H 0.2559 0.8801 0.7379 0.076 Uiso 0.296(7) 1 calc R . P B 2
H71D H 0.3418 0.8677 0.8121 0.076 Uiso 0.296(7) 1 calc R . P B 2
C72 C 0.2622(6) 0.8967(3) 0.7304(5) 0.093(2) Uani 0.704(7) 1 d D U P B 1
H72A H 0.2193 0.8929 0.6787 0.140 Uiso 0.704(7) 1 calc GR . P B 1
H72B H 0.2706 0.9310 0.7430 0.140 Uiso 0.704(7) 1 calc GR . P B 1
H72C H 0.2285 0.8807 0.7700 0.140 Uiso 0.704(7) 1 calc GR . P B 1
C72A C 0.4008(15) 0.9010(6) 0.7247(11) 0.093(2) Uani 0.296(7) 1 d D U P B 2
H72D H 0.3936 0.8980 0.6677 0.140 Uiso 0.296(7) 1 calc GR . P B 2
H72E H 0.4718 0.8927 0.7487 0.140 Uiso 0.296(7) 1 calc GR . P B 2
H72F H 0.3856 0.9341 0.7384 0.140 Uiso 0.296(7) 1 calc GR . P B 2
C74 C 0.1201(3) 0.85449(11) 0.5244(2) 0.0398(8) Uani 1 1 d . . . . .
H74A H 0.1911 0.8675 0.5393 0.048 Uiso 1 1 calc R . . . .
H74B H 0.0871 0.8541 0.5719 0.048 Uiso 1 1 calc R . . . .
C75 C 0.0594(3) 0.88725(12) 0.4648(2) 0.0504(9) Uani 1 1 d . . . . .
H75A H -0.0135 0.8763 0.4534 0.060 Uiso 1 1 calc R . . . .
H75B H 0.0885 0.8858 0.4155 0.060 Uiso 1 1 calc R . . . .
C76 C 0.0634(4) 0.93905(13) 0.4948(3) 0.0652(12) Uani 1 1 d . . . . .
H76A H 0.0288 0.9603 0.4533 0.098 Uiso 1 1 calc GR . . . .
H76B H 0.1358 0.9490 0.5098 0.098 Uiso 1 1 calc GR . . . .
H76C H 0.0281 0.9410 0.5404 0.098 Uiso 1 1 calc GR . . . .

loop_
_atom_site_aniso_label
_atom_site_aniso_U_11
_atom_site_aniso_U_22
_atom_site_aniso_U_33
_atom_site_aniso_U_23
_atom_site_aniso_U_13
_atom_site_aniso_U_12
I3 0.02998(13) 0.06279(16) 0.03795(13) 0.00201(10) 0.00545(10) 0.01149(10)
I4 0.03573(13) 0.04839(14) 0.03803(13) 0.00288(10) 0.00732(10) -0.01504(9)
Rh1 0.02351(13) 0.02603(12) 0.02630(12) -0.00042(9) 0.00933(10) 0.00238(9)
Rh2 0.03297(15) 0.03264(13) 0.02741(13) 0.00388(10) 0.00866(11) -0.00524(10)
O61 0.0390(12) 0.0251(10) 0.0363(12) 0.0047(9) -0.0014(10) -0.0029(9)
O65 0.0311(12) 0.0327(11) 0.0378(12) -0.0015(9) 0.0081(10) 0.0017(9)
O69 0.0359(12) 0.0299(10) 0.0336(11) -0.0046(9) -0.0002(9) -0.0020(9)
O73 0.0260(11) 0.0322(11) 0.0370(12) -0.0023(9) 0.0086(9) -0.0028(9)
N22 0.0238(13) 0.0251(12) 0.0277(12) 0.0025(10) 0.0099(10) 0.0002(10)
N25 0.0338(15) 0.0240(12) 0.0409(15) 0.0017(11) 0.0158(12) 0.0000(10)
N28 0.0258(13) 0.0309(13) 0.0302(13) 0.0000(11) 0.0095(11) 0.0004(10)
N31 0.0401(16) 0.0279(13) 0.0437(16) 0.0004(12) 0.0101(13) 0.0008(12)
C5 0.0389(19) 0.052(2) 0.0338(17) -0.0025(16) 0.0180(15) 0.0184(16)
C6 0.0298(18) 0.052(2) 0.0366(18) 0.0053(15) 0.0183(15) 0.0020(15)
C7 0.044(2) 0.049(2) 0.0419(19) 0.0106(16) 0.0186(16) -0.0013(16)
C8 0.042(2) 0.0358(17) 0.0373(18) 0.0060(14) 0.0062(15) 0.0066(14)
C9 0.0244(15) 0.0360(16) 0.0295(15) 0.0008(13) 0.0060(12) 0.0076(12)
C10 0.0290(17) 0.0389(17) 0.0324(17) -0.0026(13) 0.0048(14) -0.0025(13)
C11 0.056(2) 0.0403(19) 0.0376(19) -0.0109(16) 0.0064(17) -0.0047(17)
C12 0.065(3) 0.048(2) 0.0367(19) -0.0128(16) 0.0105(18) 0.0131(18)
C13 0.061(3) 0.061(2) 0.0358(19) 0.0038(18) 0.0251(18) -0.021(2)
C14 0.0358(19) 0.060(2) 0.0369(18) -0.0001(17) 0.0191(15) -0.0031(16)
C15 0.049(2) 0.053(2) 0.044(2) -0.0092(17) 0.0114(17) 0.0023(17)
C16 0.053(2) 0.061(2) 0.042(2) -0.0090(18) 0.0061(18) -0.0103(19)
C17 0.0293(18) 0.061(2) 0.0304(17) 0.0033(16) 0.0007(14) -0.0063(16)
C18 0.047(2) 0.064(2) 0.037(2) 0.0159(18) 0.0049(17) 0.0124(19)
C19 0.100(4) 0.069(3) 0.051(3) 0.029(2) 0.012(3) 0.011(3)
C20 0.110(4) 0.050(2) 0.053(2) 0.013(2) 0.033(3) -0.012(2)
C21 0.0229(15) 0.0245(14) 0.0284(15) 0.0004(11) 0.0060(12) 0.0012(11)
C23 0.0312(17) 0.0369(16) 0.0344(17) 0.0048(14) 0.0164(14) 0.0016(13)
C24 0.0357(18) 0.0328(16) 0.0441(19) 0.0070(14) 0.0222(15) -0.0008(13)
C26 0.053(2) 0.0230(15) 0.071(3) -0.0010(16) 0.031(2) 0.0007(15)
C27 0.0316(17) 0.0280(15) 0.0294(16) 0.0027(12) 0.0028(13) -0.0011(12)
C29 0.0346(19) 0.0416(18) 0.0395(19) -0.0052(15) 0.0166(15) 0.0016(14)
C30 0.040(2) 0.0427(19) 0.050(2) -0.0114(16) 0.0162(17) 0.0060(15)
C32 0.062(3) 0.0272(17) 0.069(3) 0.0003(17) 0.016(2) 0.0007(16)
C33 0.0261(15) 0.0237(13) 0.0199(13) -0.0014(11) 0.0049(11) 0.0007(11)
C34 0.0238(15) 0.0303(14) 0.0211(14) -0.0017(12) 0.0063(12) 0.0014(12)
C35 0.0303(16) 0.0295(15) 0.0207(14) -0.0017(12) 0.0061(12) -0.0061(12)
C36 0.0320(16) 0.0242(14) 0.0229(14) 0.0008(12) -0.0009(12) -0.0019(12)
C37 0.0263(15) 0.0310(15) 0.0204(14) -0.0029(12) 0.0000(12) 0.0007(12)
C38 0.0223(15) 0.0283(14) 0.0241(14) -0.0011(12) 0.0046(12) -0.0007(11)
C39 0.0367(18) 0.0341(16) 0.0292(16) -0.0005(13) 0.0114(14) -0.0102(13)
C40 0.0243(17) 0.049(2) 0.058(2) -0.0066(17) 0.0113(16) 0.0010(15)
C41 0.0219(16) 0.0440(19) 0.052(2) 0.0018(16) 0.0047(15) -0.0033(14)
C42 0.0227(15) 0.0316(15) 0.0389(17) -0.0019(13) 0.0064(13) -0.0087(12)
C43 0.0225(15) 0.0309(15) 0.0350(16) -0.0008(13) 0.0083(13) -0.0095(12)
C44 0.0254(16) 0.0338(16) 0.0353(16) 0.0003(13) 0.0107(13) -0.0115(13)
C45 0.0324(18) 0.0441(19) 0.0437(19) -0.0093(16) 0.0170(15) -0.0092(15)
C46 0.0231(16) 0.0342(16) 0.0357(17) 0.0008(13) 0.0011(13) -0.0059(12)
C47 0.0273(15) 0.0275(14) 0.0219(14) 0.0026(11) 0.0055(12) -0.0013(12)
C48 0.0250(15) 0.0327(15) 0.0264(15) 0.0037(12) 0.0073(12) -0.0044(12)
C49 0.0266(15) 0.0323(15) 0.0202(13) 0.0026(12) 0.0043(12) 0.0030(12)
C50 0.0302(16) 0.0274(14) 0.0228(14) 0.0008(12) -0.0005(12) 0.0002(12)
C51 0.0250(15) 0.0342(16) 0.0209(14) 0.0011(12) -0.0008(12) -0.0020(12)
C52 0.0234(15) 0.0343(15) 0.0251(14) 0.0032(12) 0.0034(12) 0.0008(12)
C53 0.0326(17) 0.0350(16) 0.0303(16) -0.0013(13) 0.0116(13) 0.0034(13)
C54 0.0248(17) 0.0397(18) 0.061(2) -0.0008(17) 0.0114(16) -0.0010(14)
C55 0.0244(16) 0.0371(17) 0.048(2) -0.0033(15) 0.0034(14) 0.0045(13)
C56 0.0259(16) 0.0263(15) 0.0393(17) -0.0044(13) 0.0065(13) 0.0060(12)
C57 0.0207(15) 0.0237(14) 0.0399(17) -0.0015(12) 0.0091(13) 0.0042(11)
C58 0.0255(16) 0.0304(15) 0.0366(17) -0.0011(13) 0.0120(13) 0.0051(12)
C59 0.0311(18) 0.0362(17) 0.0467(19) 0.0059(15) 0.0190(15) 0.0052(14)
C60 0.0288(16) 0.0305(15) 0.0375(17) -0.0025(13) -0.0002(13) 0.0068(13)
C62 0.051(2) 0.0393(18) 0.0443(19) 0.0111(16) -0.0032(17) -0.0026(17)
C62A 0.051(2) 0.0393(18) 0.0443(19) 0.0111(16) -0.0032(17) -0.0026(17)
C63 0.063(2) 0.048(2) 0.054(2) 0.0186(19) 0.005(2) -0.0016(18)
C63A 0.063(2) 0.048(2) 0.054(2) 0.0186(19) 0.005(2) -0.0016(18)
C64 0.084(4) 0.065(3) 0.089(4) 0.017(3) 0.016(3) -0.001(3)
C64A 0.084(4) 0.065(3) 0.089(4) 0.017(3) 0.016(3) -0.001(3)
C66 0.059(3) 0.043(2) 0.057(2) -0.0049(18) 0.011(2) 0.0047(18)
C67 0.055(3) 0.046(2) 0.073(3) -0.007(2) 0.003(2) 0.0013(19)
C68 0.084(4) 0.034(2) 0.113(4) -0.004(2) 0.016(3) 0.003(2)
C70 0.057(3) 0.0470(19) 0.0481(18) -0.0124(16) -0.0046(18) -0.005(2)
C70A 0.057(3) 0.0470(19) 0.0481(18) -0.0124(16) -0.0046(18) -0.005(2)
C71 0.073(3) 0.053(2) 0.061(2) -0.015(2) 0.002(2) -0.009(2)
C71A 0.073(3) 0.053(2) 0.061(2) -0.015(2) 0.002(2) -0.009(2)
C72 0.108(4) 0.075(4) 0.091(4) -0.027(3) 0.001(4) 0.009(4)
C72A 0.108(4) 0.075(4) 0.091(4) -0.027(3) 0.001(4) 0.009(4)
C74 0.042(2) 0.0338(17) 0.0447(19) -0.0032(15) 0.0098(16) -0.0076(14)
C75 0.055(2) 0.0343(18) 0.063(2) 0.0025(17) 0.014(2) 0.0026(16)
C76 0.083(3) 0.0324(19) 0.088(3) 0.002(2) 0.039(3) -0.001(2)

loop_
_atom_type_symbol
_atom_type_description
_atom_type_scat_dispersion_real
_atom_type_scat_dispersion_imag
_atom_type_scat_source
C C 0.0033 0.0016 'International Tables Vol C Tables 4.2.6.8 and 6.1.1.4'
H H 0.0000 0.0000 'International Tables Vol C Tables 4.2.6.8 and 6.1.1.4'
I I -0.4742 1.8119 'International Tables Vol C Tables 4.2.6.8 and 6.1.1.4'
N N 0.0061 0.0033 'International Tables Vol C Tables 4.2.6.8 and 6.1.1.4'
O O 0.0106 0.0060 'International Tables Vol C Tables 4.2.6.8 and 6.1.1.4'
Rh Rh -1.1178 0.9187 'International Tables Vol C Tables 4.2.6.8 and 6.1.1.4'

loop_
_geom_angle_atom_site_label_1
_geom_angle_atom_site_label_2
_geom_angle_atom_site_label_3
_geom_angle
C5 Rh1 I3 89.81(10)
C5 Rh1 C6 36.47(12)
C6 Rh1 I3 93.81(9)
C9 Rh1 I3 159.96(8)
C9 Rh1 C5 97.21(12)
C9 Rh1 C6 81.20(12)
C9 Rh1 C10 38.52(11)
C10 Rh1 I3 161.48(8)
C10 Rh1 C5 82.19(13)
C10 Rh1 C6 89.65(13)
C21 Rh1 I3 90.16(9)
C21 Rh1 C5 155.36(12)
C21 Rh1 C6 167.71(11)
C21 Rh1 C9 91.13(11)
C21 Rh1 C10 90.27(12)
C13 Rh2 I4 91.12(11)
C13 Rh2 C14 36.30(13)
C14 Rh2 I4 94.00(10)
C17 Rh2 I4 159.10(10)
C17 Rh2 C13 96.34(14)
C17 Rh2 C14 80.93(13)
C17 Rh2 C18 38.67(14)
C18 Rh2 I4 162.22(11)
C18 Rh2 C13 81.71(15)
C18 Rh2 C14 89.81(14)
C27 Rh2 I4 89.68(9)
C27 Rh2 C13 157.71(13)
C27 Rh2 C14 165.59(12)
C27 Rh2 C17 90.70(13)
C27 Rh2 C18 90.92(13)
C36 O61 C62 111.2(3)
C36 O61 C62A 118.1(7)
C43 O65 C66 117.4(2)
C50 O69 C70 114.0(3)
C50 O69 C70A 109.5(6)
C57 O73 C74 114.9(2)
C21 N22 C23 111.0(2)
C21 N22 C33 125.2(2)
C23 N22 C33 123.6(2)
C21 N25 C24 111.5(2)
C21 N25 C26 123.9(2)
C24 N25 C26 124.5(2)
C27 N28 C29 111.0(2)
C27 N28 C47 125.5(2)
C29 N28 C47 123.4(2)
C27 N31 C30 111.7(3)
C27 N31 C32 124.2(3)
C30 N31 C32 124.1(3)
C6 C5 Rh1 73.05(17)
C6 C5 C12 126.1(3)
C12 C5 Rh1 107.2(2)
C5 C6 Rh1 70.47(17)
C5 C6 C7 122.9(3)
C7 C6 Rh1 111.4(2)
C6 C7 C8 112.2(3)
C9 C8 C7 113.2(3)
C8 C9 Rh1 111.3(2)
C10 C9 Rh1 71.19(18)
C10 C9 C8 125.7(3)
C9 C10 Rh1 70.28(18)
C9 C10 C11 123.7(3)
C11 C10 Rh1 112.7(2)
C10 C11 C12 112.8(3)
C5 C12 C11 114.1(3)
C14 C13 Rh2 72.79(17)
C14 C13 C20 124.8(4)
C20 C13 Rh2 107.8(3)
C13 C14 Rh2 70.91(18)
C13 C14 C15 123.8(4)
C15 C14 Rh2 111.3(2)
C14 C15 C16 113.3(3)
C15 C16 C17 113.6(3)
C16 C17 Rh2 111.2(2)
C18 C17 Rh2 71.0(2)
C18 C17 C16 126.5(3)
C17 C18 Rh2 70.30(19)
C17 C18 C19 122.7(3)
C19 C18 Rh2 113.5(3)
C20 C19 C18 113.1(4)
C19 C20 C13 115.3(3)
N22 C21 Rh1 132.1(2)
N25 C21 Rh1 124.0(2)
N25 C21 N22 103.8(2)
C24 C23 N22 106.4(2)
C23 C24 N25 107.3(2)
N28 C27 Rh2 131.1(2)
N31 C27 Rh2 125.2(2)
N31 C27 N28 103.6(2)
C30 C29 N28 106.6(3)
C29 C30 N31 107.2(3)
C34 C33 N22 121.3(2)
C38 C33 N22 118.7(2)
C38 C33 C34 120.0(3)
C33 C34 C35 120.0(3)
C34 C35 C39 118.4(3)
C36 C35 C34 119.1(3)
C36 C35 C39 122.3(3)
C35 C36 O61 119.4(2)
C37 C36 O61 119.3(3)
C37 C36 C35 121.2(3)
C36 C37 C60 123.0(3)
C38 C37 C36 118.4(3)
C38 C37 C60 118.5(3)
C33 C38 C37 121.0(3)
C44 C39 C35 109.8(2)
C45 C40 C41 119.9(3)
C40 C41 C42 120.7(3)
C41 C42 C46 121.5(3)
C43 C42 C41 118.1(3)
C43 C42 C46 119.9(3)
O65 C43 C42 118.3(3)
O65 C43 C44 119.4(3)
C42 C43 C44 121.9(3)
C43 C44 C39 120.4(3)
C45 C44 C39 121.4(3)
C45 C44 C43 117.7(3)
C40 C45 C44 121.4(3)
C42 C46 C51 109.7(2)
C48 C47 N28 121.1(2)
C52 C47 N28 119.2(2)
C52 C47 C48 119.7(3)
C49 C48 C47 120.3(3)
C48 C49 C50 119.2(3)
C48 C49 C53 118.4(3)
C50 C49 C53 122.2(3)
O69 C50 C49 118.9(2)
O69 C50 C51 119.9(3)
C51 C50 C49 121.2(3)
C50 C51 C46 122.7(3)
C52 C51 C46 118.9(3)
C52 C51 C50 118.3(3)
C47 C52 C51 121.1(3)
C58 C53 C49 111.1(2)
C55 C54 C59 120.3(3)
C54 C55 C56 121.0(3)
C55 C56 C60 121.6(3)
C57 C56 C55 117.7(3)
C57 C56 C60 120.2(3)
O73 C57 C56 118.3(3)
O73 C57 C58 119.2(3)
C56 C57 C58 122.1(3)
C57 C58 C53 120.8(3)
C59 C58 C53 121.2(3)
C59 C58 C57 117.6(3)
C54 C59 C58 121.0(3)
C56 C60 C37 108.2(2)
O61 C62 C63 111.0(4)
O61 C62A C63A 104.9(10)
C64 C63 C62 112.9(5)
C64A C63A C62A 110.0(13)
O65 C66 C67 113.0(3)
C66 C67 C68 109.6(4)
O69 C70 C71 109.1(5)
O69 C70A C71A 116.1(11)
C72 C71 C70 115.6(6)
C72A C71A C70A 113.9(14)
O73 C74 C75 112.9(3)
C74 C75 C76 110.7(3)

loop_
_geom_bond_atom_site_label_1
_geom_bond_atom_site_label_2
_geom_bond_distance
I3 Rh1 2.6905(3)
I4 Rh2 2.6934(3)
Rh1 C5 2.183(3)
Rh1 C6 2.216(3)
Rh1 C9 2.114(3)
Rh1 C10 2.126(3)
Rh1 C21 2.021(3)
Rh2 C13 2.196(3)
Rh2 C14 2.220(3)
Rh2 C17 2.105(3)
Rh2 C18 2.114(4)
Rh2 C27 2.024(3)
O61 C36 1.391(3)
O61 C62 1.452(4)
O61 C62A 1.432(8)
O65 C43 1.382(3)
O65 C66 1.429(4)
O69 C50 1.388(3)
O69 C70 1.428(5)
O69 C70A 1.449(8)
O73 C57 1.383(3)
O73 C74 1.437(4)
N22 C21 1.363(3)
N22 C23 1.390(3)
N22 C33 1.432(3)
N25 C21 1.354(3)
N25 C24 1.376(4)
N25 C26 1.459(4)
N28 C27 1.369(4)
N28 C29 1.391(4)
N28 C47 1.434(4)
N31 C27 1.353(4)
N31 C30 1.381(4)
N31 C32 1.465(4)
C5 C6 1.377(5)
C5 C12 1.505(5)
C6 C7 1.518(5)
C7 C8 1.535(4)
C8 C9 1.507(4)
C9 C10 1.399(4)
C10 C11 1.515(4)
C11 C12 1.523(5)
C13 C14 1.376(5)
C13 C20 1.502(6)
C14 C15 1.505(5)
C15 C16 1.510(5)
C16 C17 1.516(5)
C17 C18 1.397(5)
C18 C19 1.521(5)
C19 C20 1.497(6)
C23 C24 1.337(4)
C29 C30 1.335(5)
C33 C34 1.386(4)
C33 C38 1.382(4)
C34 C35 1.392(4)
C35 C36 1.391(4)
C35 C39 1.520(4)
C36 C37 1.390(4)
C37 C38 1.388(4)
C37 C60 1.528(4)
C39 C44 1.509(4)
C40 C41 1.384(5)
C40 C45 1.378(5)
C41 C42 1.392(4)
C42 C43 1.391(4)
C42 C46 1.518(4)
C43 C44 1.402(4)
C44 C45 1.385(4)
C46 C51 1.521(4)
C47 C48 1.386(4)
C47 C52 1.384(4)
C48 C49 1.384(4)
C49 C50 1.395(4)
C49 C53 1.521(4)
C50 C51 1.389(4)
C51 C52 1.388(4)
C53 C58 1.506(4)
C54 C55 1.372(5)
C54 C59 1.381(5)
C55 C56 1.395(4)
C56 C57 1.393(4)
C56 C60 1.513(4)
C57 C58 1.401(4)
C58 C59 1.390(4)
C62 C63 1.499(5)
C62A C63A 1.491(8)
C63 C64 1.490(6)
C63A C64A 1.487(8)
C66 C67 1.461(5)
C67 C68 1.553(5)
C70 C71 1.489(6)
C70A C71A 1.493(8)
C71 C72 1.464(7)
C71A C72A 1.482(8)
C74 C75 1.500(5)
C75 C76 1.527(5)
